data_7010540
loop_
_publ_author_name
'Yamamoto, Youhei'
'Suzuki, Takayoshi'
'Kaizaki, Sumio'

_publ_section_title
;
 Crystal structures, magnetic and spectroscopic properties of
 manganese(II), cobalt(II), nickel(II) and zinc(II) dichloro complexes
 bearing two 2-pyridyl-substituted imino nitroxides&#x200A;&#x2020;
;
_journal_issue 10
_journal_name_full 'Journal of the Chemical Society, Dalton Transactions'
_journal_page_first 1566
_journal_paper_doi 10.1039/b010243l
_journal_year 2001
_chemical_formula_moiety '(Mn Cl2 (C12 H16 N3 O)2)'
_chemical_formula_sum 'C24 H32 Cl2 Mn N6 O2'
_chemical_formula_weight 562.40
_chemical_melting_point_gt 300
_chemical_name_common '[MnCl~2~(IM2py)~2~]'
_chemical_name_systematic
;
Dichlorobis(2-(2-pyridyl)-4,4,5,5-tetramethylimidazpline-1-oxy)manganese(II)
;
_space_group_IT_number 15
_symmetry_cell_setting monoclinic
_symmetry_space_group_name_Hall '-C 2yc'
_symmetry_space_group_name_H-M 'C 1 2/c 1'
_atom_sites_solution_hydrogens geom
_atom_sites_solution_primary direct
_atom_sites_solution_secondary difmap
_audit_creation_method SHELXL-97
_cell_angle_alpha 90.00
_cell_angle_beta 100.856(8)
_cell_angle_gamma 90.00
_cell_formula_units_Z 4
_cell_length_a 18.454(2)
_cell_length_b 9.156(2)
_cell_length_c 15.8346(16)
_cell_measurement_reflns_used 25
_cell_measurement_temperature 296(2)
_cell_measurement_theta_max 14.9
_cell_measurement_theta_min 14.4
_cell_volume 2627.6(7)
_computing_cell_refinement 'MSC/AFC Diffractometer Control'
_computing_data_collection 'MSC/AFC Diffractometer Control'
_computing_data_reduction 'teXsan Ver. 1.10'
_computing_molecular_graphics ORTEP
_computing_publication_material 'SHELXL-97 (Sheldrick, 1997)'
_computing_structure_refinement 'SHELXL-97 (Sheldrick, 1997)'
_computing_structure_solution 'SHELXS-86 (Sheldrick, 1990)'
_diffrn_ambient_temperature 296(2)
_diffrn_measured_fraction_theta_full 1.000
_diffrn_measured_fraction_theta_max 1.000
_diffrn_measurement_device_type 'Rigaku AFC7R'
_diffrn_measurement_method \w-2\q
_diffrn_radiation_monochromator graphite
_diffrn_radiation_source 'rotating anode'
_diffrn_radiation_type 'Mo K\a'
_diffrn_radiation_wavelength 0.71069
_diffrn_reflns_av_R_equivalents 0.0255
_diffrn_reflns_av_sigmaI/netI 0.0625
_diffrn_reflns_limit_h_max 25
_diffrn_reflns_limit_h_min 0
_diffrn_reflns_limit_k_max 0
_diffrn_reflns_limit_k_min -12
_diffrn_reflns_limit_l_max 21
_diffrn_reflns_limit_l_min -22
_diffrn_reflns_number 3953
_diffrn_reflns_theta_full 30.01
_diffrn_reflns_theta_max 30.01
_diffrn_reflns_theta_min 2.25
_diffrn_standards_decay_% 2.49
_diffrn_standards_interval_count 150
_diffrn_standards_number 3
_exptl_absorpt_coefficient_mu 0.739
_exptl_absorpt_correction_T_max 1.000
_exptl_absorpt_correction_T_min 0.863
_exptl_absorpt_correction_type psi-scan
_exptl_absorpt_process_details '(North, Phillips & Mathews, 1968)'
_exptl_crystal_colour 'dak red'
_exptl_crystal_density_diffrn 1.422
_exptl_crystal_density_method 'not measured'
_exptl_crystal_description plate
_exptl_crystal_F_000 1172
_exptl_crystal_size_max 0.50
_exptl_crystal_size_mid 0.30
_exptl_crystal_size_min 0.10
_refine_diff_density_max 0.289
_refine_diff_density_min -0.308
_refine_diff_density_rms 0.058
_refine_ls_extinction_method none
_refine_ls_goodness_of_fit_ref 1.042
_refine_ls_hydrogen_treatment mixed
_refine_ls_matrix_type full
_refine_ls_number_parameters 163
_refine_ls_number_reflns 3846
_refine_ls_number_restraints 0
_refine_ls_restrained_S_all 1.042
_refine_ls_R_factor_all 0.1084
_refine_ls_R_factor_gt 0.0381
_refine_ls_shift/su_max 0.001
_refine_ls_shift/su_mean 0.000
_refine_ls_structure_factor_coef Fsqd
_refine_ls_weighting_details 'calc w=1/[\s^2^(Fo^2^)+(0.0435P)^2^+0.0000P] where P=(Fo^2^+2Fc^2^)/3'
_refine_ls_weighting_scheme calc
_refine_ls_wR_factor_gt 0.0931
_refine_ls_wR_factor_ref 0.1100
_reflns_number_gt 2240
_reflns_number_total 3846
_reflns_threshold_expression 'I > 2\s(I)'
_cod_data_source_file b010243l.txt
_cod_data_source_block mnim2py
_cod_depositor_comments
;
The following automatic conversions were performed:

'_chemical_melting_point' tag was changed to
'_chemical_melting_point_gt' since the value was specified 'more
than' ('>') a certain temperature. The value '>300' was changed to
'300' - it should be numeric and without a unit designator.

Automatic conversion script
Id: cif_fix_values 1569 2011-02-09 13:29:24Z adriana 
;
_cod_database_code 7010540

loop_
_symmetry_equiv_pos_as_xyz
'x, y, z'
'-x, y, -z+1/2'
'x+1/2, y+1/2, z'
'-x+1/2, y+1/2, -z+1/2'
'-x, -y, -z'
'x, -y, z-1/2'
'-x+1/2, -y+1/2, -z'
'x+1/2, -y+1/2, z-1/2'

loop_
_atom_site_label
_atom_site_type_symbol
_atom_site_fract_x
_atom_site_fract_y
_atom_site_fract_z
_atom_site_U_iso_or_equiv
_atom_site_adp_type
_atom_site_occupancy
_atom_site_symmetry_multiplicity
_atom_site_calc_flag
_atom_site_refinement_flags
_atom_site_disorder_assembly
_atom_site_disorder_group
Mn Mn 0.5000 0.16778(5) 0.7500 0.03314(13) Uani 1 2 d S . .
Cl Cl 0.60393(4) -0.00244(7) 0.78378(4) 0.05599(19) Uani 1 1 d . . .
O O 0.65592(12) 0.4806(3) 1.01829(11) 0.0796(7) Uani 1 1 d . . .
N1 N 0.58241(10) 0.34848(19) 0.81681(11) 0.0339(4) Uani 1 1 d . . .
N2 N 0.64205(11) 0.4446(2) 0.93978(12) 0.0466(5) Uani 1 1 d . . .
N3 N 0.48249(9) 0.2009(2) 0.88900(11) 0.0344(4) Uani 1 1 d . . .
C1 C 0.58500(12) 0.3581(2) 0.89866(13) 0.0346(5) Uani 1 1 d . . .
C2 C 0.64093(12) 0.4445(3) 0.79269(14) 0.0391(5) Uani 1 1 d . . .
C3 C 0.69355(13) 0.4759(3) 0.87975(15) 0.0424(5) Uani 1 1 d . . .
C4 C 0.67806(16) 0.3691(3) 0.72714(18) 0.0635(8) Uani 1 1 d . . .
H4A H 0.6898 0.2704 0.7450 0.077 Uiso 1 1 calc R . .
H4B H 0.7225 0.4203 0.7225 0.077 Uiso 1 1 calc R . .
H4C H 0.6454 0.3688 0.6723 0.077 Uiso 1 1 calc R . .
C5 C 0.60145(16) 0.5812(3) 0.75239(18) 0.0611(8) Uani 1 1 d . . .
H5A H 0.6367 0.6461 0.7348 0.071 Uiso 1 1 calc R . .
H5B H 0.5778 0.6293 0.7938 0.071 Uiso 1 1 calc R . .
H5C H 0.5650 0.5541 0.7032 0.071 Uiso 1 1 calc R . .
C6 C 0.75648(16) 0.3659(4) 0.9010(2) 0.0686(8) Uani 1 1 d . . .
H6A H 0.7371 0.2687 0.8921 0.080 Uiso 1 1 calc R . .
H6B H 0.7803 0.3774 0.9600 0.080 Uiso 1 1 calc R . .
H6C H 0.7915 0.3826 0.8643 0.080 Uiso 1 1 calc R . .
C7 C 0.72242(17) 0.6305(3) 0.89357(19) 0.0660(8) Uani 1 1 d . . .
H7A H 0.7489 0.6410 0.9515 0.079 Uiso 1 1 calc R . .
H7B H 0.6818 0.6978 0.8836 0.079 Uiso 1 1 calc R . .
H7C H 0.7549 0.6509 0.8543 0.079 Uiso 1 1 calc R . .
C8 C 0.53260(12) 0.2804(2) 0.94253(13) 0.0351(5) Uani 1 1 d . . .
C9 C 0.53605(14) 0.2834(3) 1.03068(15) 0.0486(6) Uani 1 1 d . . .
H9 H 0.5720 0.3376 1.0663 0.058 Uiso 1 1 calc R . .
C10 C 0.48410(15) 0.2029(3) 1.06452(15) 0.0511(6) Uani 1 1 d . . .
H10 H 0.4852 0.2019 1.1235 0.061 Uiso 1 1 calc R . .
C11 C 0.43187(13) 0.1260(3) 1.01055(15) 0.0449(6) Uani 1 1 d . . .
H11 H 0.3959 0.0739 1.0318 0.053 Uiso 1 1 calc R . .
C12 C 0.43304(13) 0.1262(3) 0.92360(15) 0.0421(5) Uani 1 1 d . . .
H12 H 0.3976 0.0717 0.8873 0.050 Uiso 1 1 calc R . .

loop_
_atom_site_aniso_label
_atom_site_aniso_U_11
_atom_site_aniso_U_22
_atom_site_aniso_U_33
_atom_site_aniso_U_23
_atom_site_aniso_U_13
_atom_site_aniso_U_12
Mn 0.0379(3) 0.0357(3) 0.0265(2) 0.000 0.00792(17) 0.000
Cl 0.0607(4) 0.0556(4) 0.0554(4) 0.0169(3) 0.0203(3) 0.0206(3)
O 0.0854(15) 0.1171(18) 0.0365(10) -0.0241(11) 0.0117(10) -0.0494(14)
N1 0.0352(9) 0.0367(10) 0.0313(8) 0.0008(7) 0.0102(7) -0.0046(8)
N2 0.0478(11) 0.0564(13) 0.0354(10) -0.0069(9) 0.0070(8) -0.0155(10)
N3 0.0346(9) 0.0406(10) 0.0291(8) 0.0020(7) 0.0088(7) -0.0014(8)
C1 0.0350(11) 0.0384(12) 0.0301(9) -0.0027(8) 0.0057(8) -0.0050(9)
C2 0.0430(12) 0.0404(12) 0.0366(11) 0.0012(9) 0.0142(9) -0.0106(10)
C3 0.0378(12) 0.0468(13) 0.0423(12) 0.0017(10) 0.0071(10) -0.0103(10)
C4 0.0646(18) 0.077(2) 0.0575(16) -0.0177(15) 0.0340(14) -0.0216(15)
C5 0.0632(18) 0.0598(18) 0.0573(16) 0.0217(14) 0.0041(13) -0.0070(14)
C6 0.0472(16) 0.079(2) 0.077(2) 0.0215(17) 0.0057(14) 0.0037(15)
C7 0.0663(19) 0.0631(18) 0.0678(18) -0.0082(15) 0.0105(15) -0.0289(15)
C8 0.0386(11) 0.0411(11) 0.0272(9) -0.0010(9) 0.0100(8) -0.0007(10)
C9 0.0560(15) 0.0609(15) 0.0295(11) -0.0068(10) 0.0098(10) -0.0090(13)
C10 0.0622(16) 0.0628(17) 0.0332(11) -0.0010(11) 0.0220(11) -0.0015(13)
C11 0.0438(13) 0.0542(14) 0.0424(12) 0.0076(11) 0.0227(10) 0.0002(11)
C12 0.0362(11) 0.0513(14) 0.0402(12) 0.0051(10) 0.0111(9) -0.0052(10)

loop_
_atom_type_symbol
_atom_type_description
_atom_type_scat_dispersion_real
_atom_type_scat_dispersion_imag
_atom_type_scat_source
Mn Mn 0.3368 0.7283 'International Tables Vol C Tables 4.2.6.8 and 6.1.1.4'
Cl Cl 0.1484 0.1585 'International Tables Vol C Tables 4.2.6.8 and 6.1.1.4'
C C 0.0033 0.0016 'International Tables Vol C Tables 4.2.6.8 and 6.1.1.4'
H H 0.0000 0.0000 'International Tables Vol C Tables 4.2.6.8 and 6.1.1.4'
N N 0.0061 0.0033 'International Tables Vol C Tables 4.2.6.8 and 6.1.1.4'
O O 0.0106 0.0060 'International Tables Vol C Tables 4.2.6.8 and 6.1.1.4'

loop_
_geom_angle_atom_site_label_1
_geom_angle_atom_site_label_2
_geom_angle_atom_site_label_3
_geom_angle
_geom_angle_site_symmetry_1
_geom_angle_site_symmetry_3
_geom_angle_publ_flag
N3 Mn N3 164.89(9) . 2_656 ?
N3 Mn N1 98.15(6) . 2_656 ?
N3 Mn N1 70.97(6) 2_656 2_656 ?
N3 Mn N1 70.97(6) . . ?
N3 Mn N1 98.15(6) 2_656 . ?
N1 Mn N1 90.91(9) 2_656 . ?
N3 Mn Cl 96.88(5) . . ?
N3 Mn Cl 92.71(5) 2_656 . ?
N1 Mn Cl 162.92(4) 2_656 . ?
N1 Mn Cl 86.34(5) . . ?
N3 Mn Cl 92.71(5) . 2_656 ?
N3 Mn Cl 96.88(5) 2_656 2_656 ?
N1 Mn Cl 86.34(5) 2_656 2_656 ?
N1 Mn Cl 162.92(4) . 2_656 ?
Cl Mn Cl 101.03(4) . 2_656 ?
C1 N1 C2 108.90(17) . . ?
C1 N1 Mn 113.39(13) . . ?
C2 N1 Mn 137.12(13) . . ?
O N2 C1 127.5(2) . . ?
O N2 C3 122.7(2) . . ?
C1 N2 C3 109.29(17) . . ?
C12 N3 C8 117.37(18) . . ?
C12 N3 Mn 123.61(15) . . ?
C8 N3 Mn 118.02(13) . . ?
N1 C1 N2 113.20(18) . . ?
N1 C1 C8 122.42(19) . . ?
N2 C1 C8 124.36(18) . . ?
N1 C2 C4 110.39(19) . . ?
N1 C2 C5 106.13(19) . . ?
C4 C2 C5 109.2(2) . . ?
N1 C2 C3 104.02(17) . . ?
C4 C2 C3 113.8(2) . . ?
C5 C2 C3 112.8(2) . . ?
N2 C3 C7 109.6(2) . . ?
N2 C3 C6 106.4(2) . . ?
C7 C3 C6 110.7(2) . . ?
N2 C3 C2 99.37(17) . . ?
C7 C3 C2 116.4(2) . . ?
C6 C3 C2 113.3(2) . . ?
C2 C4 H4A 109.5 . . ?
C2 C4 H4B 109.5 . . ?
H4A C4 H4B 109.5 . . ?
C2 C4 H4C 109.5 . . ?
H4A C4 H4C 109.5 . . ?
H4B C4 H4C 109.5 . . ?
C2 C5 H5A 109.5 . . ?
C2 C5 H5B 109.5 . . ?
H5A C5 H5B 109.5 . . ?
C2 C5 H5C 109.5 . . ?
H5A C5 H5C 109.5 . . ?
H5B C5 H5C 109.5 . . ?
C3 C6 H6A 109.5 . . ?
C3 C6 H6B 109.5 . . ?
H6A C6 H6B 109.5 . . ?
C3 C6 H6C 109.5 . . ?
H6A C6 H6C 109.5 . . ?
H6B C6 H6C 109.5 . . ?
C3 C7 H7A 109.5 . . ?
C3 C7 H7B 109.5 . . ?
H7A C7 H7B 109.5 . . ?
C3 C7 H7C 109.5 . . ?
H7A C7 H7C 109.5 . . ?
H7B C7 H7C 109.5 . . ?
N3 C8 C9 122.8(2) . . ?
N3 C8 C1 113.46(17) . . ?
C9 C8 C1 123.7(2) . . ?
C8 C9 C10 118.2(2) . . ?
C8 C9 H9 120.9 . . ?
C10 C9 H9 120.9 . . ?
C11 C10 C9 119.4(2) . . ?
C11 C10 H10 120.3 . . ?
C9 C10 H10 120.3 . . ?
C10 C11 C12 118.9(2) . . ?
C10 C11 H11 120.5 . . ?
C12 C11 H11 120.5 . . ?
N3 C12 C11 123.3(2) . . ?
N3 C12 H12 118.3 . . ?
C11 C12 H12 118.3 . . ?

loop_
_geom_bond_atom_site_label_1
_geom_bond_atom_site_label_2
_geom_bond_distance
_geom_bond_site_symmetry_2
_geom_bond_publ_flag
Mn N3 2.3040(16) . ?
Mn N3 2.3040(16) 2_656 ?
Mn N1 2.3586(18) 2_656 ?
Mn N1 2.3586(18) . ?
Mn Cl 2.4509(8) . ?
Mn Cl 2.4509(8) 2_656 ?
O N2 1.265(2) . ?
N1 C1 1.291(2) . ?
N1 C2 1.497(3) . ?
N2 C1 1.379(3) . ?
N2 C3 1.493(3) . ?
N3 C12 1.337(3) . ?
N3 C8 1.345(3) . ?
C1 C8 1.475(3) . ?
C2 C4 1.514(3) . ?
C2 C5 1.526(3) . ?
C2 C3 1.556(3) . ?
C3 C7 1.514(3) . ?
C3 C6 1.526(4) . ?
C4 H4A 0.9600 . ?
C4 H4B 0.9600 . ?
C4 H4C 0.9600 . ?
C5 H5A 0.9600 . ?
C5 H5B 0.9600 . ?
C5 H5C 0.9600 . ?
C6 H6A 0.9600 . ?
C6 H6B 0.9600 . ?
C6 H6C 0.9600 . ?
C7 H7A 0.9600 . ?
C7 H7B 0.9600 . ?
C7 H7C 0.9600 . ?
C8 C9 1.385(3) . ?
C9 C10 1.394(3) . ?
C9 H9 0.9300 . ?
C10 C11 1.358(4) . ?
C10 H10 0.9300 . ?
C11 C12 1.381(3) . ?
C11 H11 0.9300 . ?
C12 H12 0.9300 . ?

loop_
_geom_torsion_atom_site_label_1
_geom_torsion_atom_site_label_2
_geom_torsion_atom_site_label_3
_geom_torsion_atom_site_label_4
_geom_torsion
_geom_torsion_site_symmetry_1
_geom_torsion_site_symmetry_2
_geom_torsion_site_symmetry_3
_geom_torsion_site_symmetry_4
_geom_torsion_publ_flag
N3 Mn N1 C1 10.45(15) . . . . ?
N3 Mn N1 C1 179.65(15) 2_656 . . . ?
N1 Mn N1 C1 108.75(16) 2_656 . . . ?
Cl Mn N1 C1 -88.13(15) . . . . ?
Cl Mn N1 C1 28.3(3) 2_656 . . . ?
N3 Mn N1 C2 -179.6(2) . . . . ?
N3 Mn N1 C2 -10.4(2) 2_656 . . . ?
N1 Mn N1 C2 -81.3(2) 2_656 . . . ?
Cl Mn N1 C2 81.8(2) . . . . ?
Cl Mn N1 C2 -161.77(16) 2_656 . . . ?
N3 Mn N3 C12 134.99(18) 2_656 . . . ?
N1 Mn N3 C12 92.20(18) 2_656 . . . ?
N1 Mn N3 C12 -179.65(19) . . . . ?
Cl Mn N3 C12 -95.95(17) . . . . ?
Cl Mn N3 C12 5.51(18) 2_656 . . . ?
N3 Mn N3 C8 -56.76(15) 2_656 . . . ?
N1 Mn N3 C8 -99.55(16) 2_656 . . . ?
N1 Mn N3 C8 -11.40(15) . . . . ?
Cl Mn N3 C8 72.31(16) . . . . ?
Cl Mn N3 C8 173.76(15) 2_656 . . . ?
C2 N1 C1 N2 -3.6(3) . . . . ?
Mn N1 C1 N2 169.24(15) . . . . ?
C2 N1 C1 C8 177.8(2) . . . . ?
Mn N1 C1 C8 -9.4(3) . . . . ?
O N2 C1 N1 175.8(3) . . . . ?
C3 N2 C1 N1 -12.0(3) . . . . ?
O N2 C1 C8 -5.6(4) . . . . ?
C3 N2 C1 C8 166.6(2) . . . . ?
C1 N1 C2 C4 139.1(2) . . . . ?
Mn N1 C2 C4 -31.1(3) . . . . ?
C1 N1 C2 C5 -102.6(2) . . . . ?
Mn N1 C2 C5 87.1(2) . . . . ?
C1 N1 C2 C3 16.7(2) . . . . ?
Mn N1 C2 C3 -153.61(16) . . . . ?
O N2 C3 C7 -44.2(3) . . . . ?
C1 N2 C3 C7 143.1(2) . . . . ?
O N2 C3 C6 75.5(3) . . . . ?
C1 N2 C3 C6 -97.2(2) . . . . ?
O N2 C3 C2 -166.7(2) . . . . ?
C1 N2 C3 C2 20.6(2) . . . . ?
N1 C2 C3 N2 -21.5(2) . . . . ?
C4 C2 C3 N2 -141.7(2) . . . . ?
C5 C2 C3 N2 93.1(2) . . . . ?
N1 C2 C3 C7 -139.0(2) . . . . ?
C4 C2 C3 C7 100.8(3) . . . . ?
C5 C2 C3 C7 -24.4(3) . . . . ?
N1 C2 C3 C6 91.0(2) . . . . ?
C4 C2 C3 C6 -29.2(3) . . . . ?
C5 C2 C3 C6 -154.4(2) . . . . ?
C12 N3 C8 C9 2.2(3) . . . . ?
Mn N3 C8 C9 -166.78(19) . . . . ?
C12 N3 C8 C1 179.7(2) . . . . ?
Mn N3 C8 C1 10.7(2) . . . . ?
N1 C1 C8 N3 -0.4(3) . . . . ?
N2 C1 C8 N3 -178.9(2) . . . . ?
N1 C1 C8 C9 177.0(2) . . . . ?
N2 C1 C8 C9 -1.5(4) . . . . ?
N3 C8 C9 C10 -1.5(4) . . . . ?
C1 C8 C9 C10 -178.7(2) . . . . ?
C8 C9 C10 C11 -0.6(4) . . . . ?
C9 C10 C11 C12 1.9(4) . . . . ?
C8 N3 C12 C11 -0.8(3) . . . . ?
Mn N3 C12 C11 167.49(18) . . . . ?
C10 C11 C12 N3 -1.2(4) . . . . ?
